data_1540393
loop_
_publ_author_name
'Li, Xiaojun'
'Hua, Youjie'
'Ma, Hongping'
'Deng, Degang'
'Xu, Shiqing'

_publ_section_title
;
 Modification of the crystal structure of Sr2&#x2212;xBaxSi(O,N)4:
 Eu2+phosphors to improve their luminescence properties
;
_journal_issue 47
_journal_name_full CrystEngComm
_journal_page_first 9123
_journal_paper_doi 10.1039/C5CE01605C
_journal_volume 17
_journal_year 2015
_chemical_formula_structural 'Sr2.85 Ba0.15 Si N O4'
_chemical_formula_sum 'Ba0.15 N O4 Si Sr2.85'
_chemical_name_systematic 'Strontium Barium Silicate Oxynitride'
_space_group_IT_number 62
_symmetry_cell_setting orthorhombic
_symmetry_Int_Tables_number 62
_symmetry_space_group_name_Hall '-P 2bc 2a'
_symmetry_space_group_name_H-M 'P m n b'
_audit_creation_date 2015-08-03
_audit_creation_method 'Materials Studio'
_cell_angle_alpha 90.0000
_cell_angle_beta 90.0000
_cell_angle_gamma 90.0000
_cell_formula_units_Z 4
_cell_length_a 5.6796(4)
_cell_length_b 7.1386(6)
_cell_length_c 9.7639(1)
_cell_measurement_temperature 300(2)
_cell_volume 395.87(4)
_computing_structure_refinement TOPAS
_diffrn_ambient_temperature 295(1)
_diffrn_measured_fraction_theta_full 0.99
_diffrn_measurement_device_type 'BrukerAxs D2 PHASER diffractometer'
_diffrn_radiation_wavelength 0.71073
_diffrn_reflns_theta_full 40.00
_exptl_crystal_colour colourless
_exptl_crystal_density_diffrn 3.769
_exptl_crystal_description block
_refine_ls_R_factor_all .047
_cod_data_source_file c5ce01605c2.cif
_cod_data_source_block SBSON
_cod_depositor_comments 'Adding full bibliography for 1540392--1540393.cif.'
_cod_original_cell_volume 395.88
_cod_original_sg_symbol_Hall -P_2bc_2a
_cod_database_code 1540393
_computing_r-bragg 1.447
_computing_crystallite_size 202.7
_exptl_mol_weight 376.42

loop_
_symmetry_equiv_pos_site_id
_symmetry_equiv_pos_as_xyz
1 x,y,z
2 -x,1/2-y,1/2+z
3 1/2+x,-y,-z
4 1/2-x,1/2+y,1/2-z
5 -x,-y,-z
6 x,1/2+y,1/2-z
7 1/2-x,y,z
8 1/2+x,1/2-y,1/2+z

loop_
_atom_site_label
_atom_site_type_symbol
_atom_site_symmetry_multiplicity
_atom_site_Wyckoff_symbol
_atom_site_fract_x
_atom_site_fract_y
_atom_site_fract_z
_atom_site_occupancy
_atom_site_attached_hydrogens
_atom_site_U_iso_or_equiv
_atom_site_adp_type
Sr1 Sr2+ 4 c 0.24994 0.34014 0.58431 0.95 0 0.00000 Uiso
Ba1 Ba2+ 4 c 0.24994 0.34014 0.58431 0.05 0 0.00000 Uiso
Sr2 Sr2+ 4 c 0.23628 0.00114 0.30213 0.95 0 0.00000 Uiso
Ba2 Ba2+ 4 c 0.23628 0.00114 0.30213 0.05 0 0.00000 Uiso
Si1 Si4+ 4 c 0.26068 0.78860 0.59495 0.5 0 0.00000 Uiso
O1 O2- 4 c 0.31312 0.99852 0.56233 1.0 0 0.00000 Uiso
N1 N3- 4 c 0.27104 0.68820 0.43588 0.5 0 0.00000 Uiso
O2 O2- 8 d 0.47287 0.71935 0.65649 1.0 0 0.00000 Uiso

loop_
_atom_site_aniso_label
_atom_site_aniso_type_symbol
_atom_site_aniso_U_11
_atom_site_aniso_U_22
_atom_site_aniso_U_33
_atom_site_aniso_U_12
_atom_site_aniso_U_13
_atom_site_aniso_U_23
Sr1 Sr2+ 0.01012(2) 0.00141(1) 0.0071(2) 0 0 -.0027(4)
Ba1 Ba2+ 0.01013(3) 0.00141(1) 0.0071(2) 0 0 -.0027(4)
Sr2 Sr2+ 0.01074(5) 0.00543(3) 0.0417(1) 0 0 -.0012(4)
Ba2 Ba2+ 0.01074(5) 0.00543(3) 0.0417(1) 0 0 -.0012(4)
Si1 Si4+ 0.02014(7) 0.0088(5) 0.0004(5) 0 0 0.0000(5)
O1 O2- 0.0074(9) 0.0045(3) 0.0147(3) 0 0 -.0009(3)
O2 O2- 0.1014(1) 0.0021(3) 0.0323(3) 0 0 0.014(7)
O3 O2- 0.01452(2) 0.0401(3) 0.0471(4) -.004(2) -.0114(3) 0.0301(3)

loop_
_atom_type_symbol
_atom_type_oxidation_number
N3- -3
Si4+ 4
Sr2+ 2
Ba2+ 2

loop_
_geom_bond_atom_site_label_1
_geom_bond_atom_site_label_2
_geom_bond_distance
_geom_bond_site_symmetry_2
_ccdc_geom_bond_type
Si1 O1 1.588 . S
Si1 O1 1.561 7 S
Si1 N1 1.712 . S
Si1 N1 1.720 7 S
Si1 O2 1.435 . S
Si1 O2 1.538 7 S
